data_7228681
loop_
_publ_author_name
'Ershov, O. V.'
'Ievlev, M. Yu.'
'Belikov, M. Yu.'
'Naidenova, A. I.'
'Maksimova, V. N.'
'Tafeenko, V. A.'

_publ_section_title
;
 Synthesis, solution and solid-state fluorescence of
 2-diethylaminocinchomeronic dinitrile derivatives
;
_journal_issue 55
_journal_name_full 'RSC Adv.'
_journal_page_first 34886
_journal_paper_doi 10.1039/C7RA06217F
_journal_volume 7
_journal_year 2017
_chemical_formula_moiety 'C19 H20 N4 O2'
_chemical_formula_sum 'C19 H20 N4 O2'
_chemical_formula_weight 336.39
_chemical_name_systematic
;
2-(Diethylamino)-6-(3,4-dimethoxyphenyl)pyridine-3,4-dicarbonitrile  
;
_space_group_crystal_system monoclinic
_space_group_IT_number 14
_space_group_name_Hall '-P 2yn'
_space_group_name_H-M_alt 'P 1 21/n 1'
_symmetry_space_group_name_Hall '-P 2yn'
_symmetry_space_group_name_H-M 'P 1 21/n 1'
_atom_sites_solution_hydrogens geom
_audit_creation_method SHELXL-2013
_audit_update_record
;
2017-04-24 deposited with the CCDC.
2017-07-06 downloaded from the CCDC.
;
_cell_angle_alpha 90
_cell_angle_beta 111.743(4)
_cell_angle_gamma 90
_cell_formula_units_Z 8
_cell_length_a 15.5322(8)
_cell_length_b 15.6186(8)
_cell_length_c 15.7678(8)
_cell_measurement_reflns_used 3652
_cell_measurement_temperature 295(2)
_cell_measurement_theta_max 65
_cell_measurement_theta_min 4
_cell_volume 3553.0(3)
_computing_cell_refinement 'STOE X-AREA'
_computing_data_collection 'STOE X-AREA'
_computing_data_reduction 'STOE X-RED'
_computing_structure_refinement 'SHELXL-2013 (Sheldrick, 2013)'
_computing_structure_solution 'SHELXS-97 (Sheldrick, 2008)'
_diffrn_ambient_temperature 295
_diffrn_detector Pilatus100K
_diffrn_detector_area_resol_mean 5.81
_diffrn_detector_type STOE
_diffrn_measured_fraction_theta_full 0.990
_diffrn_measured_fraction_theta_max 0.977
_diffrn_measurement_device_type 'stadivari pilatus100k'
_diffrn_measurement_method 'rotation method'
_diffrn_radiation_collimation 'focusing mirrors'
_diffrn_radiation_monochromator none
_diffrn_radiation_polarisn_norm 0
_diffrn_radiation_type 'Cu K\a'
_diffrn_radiation_wavelength 1.54186
_diffrn_reflns_av_R_equivalents 0.1284
_diffrn_reflns_av_unetI/netI 0.0768
_diffrn_reflns_Laue_measured_fraction_full 0.990
_diffrn_reflns_Laue_measured_fraction_max 0.977
_diffrn_reflns_limit_h_max 10
_diffrn_reflns_limit_h_min -19
_diffrn_reflns_limit_k_max 19
_diffrn_reflns_limit_k_min -16
_diffrn_reflns_limit_l_max 19
_diffrn_reflns_limit_l_min -17
_diffrn_reflns_number 14553
_diffrn_reflns_point_group_measured_fraction_full 0.990
_diffrn_reflns_point_group_measured_fraction_max 0.977
_diffrn_reflns_theta_full 67.686
_diffrn_reflns_theta_max 72.307
_diffrn_reflns_theta_min 4.138
_diffrn_source 'Cu GeniX 3D'
_diffrn_source_current 0.600
_diffrn_source_power 0.030
_diffrn_source_voltage 50
_exptl_absorpt_coefficient_mu 0.680
_exptl_absorpt_correction_T_max 0.657
_exptl_absorpt_correction_T_min 0.488
_exptl_absorpt_correction_type multi-scan
_exptl_absorpt_process_details
;
[c.f. r.h. blessing, acta cryst. (1995), a51, 33-38]
;
_exptl_crystal_colour yellow
_exptl_crystal_density_diffrn 1.258
_exptl_crystal_description block
_exptl_crystal_F_000 1424
_exptl_crystal_size_max .18
_exptl_crystal_size_mid .12
_exptl_crystal_size_min .12
_refine_diff_density_max 0.511
_refine_diff_density_min -0.538
_refine_diff_density_rms 0.193
_refine_ls_extinction_coef 0.0042(5)
_refine_ls_extinction_expression Fc^*^=kFc[1+0.001xFc^2^\l^3^/sin(2\q)]^-1/4^
_refine_ls_extinction_method SHELXL
_refine_ls_goodness_of_fit_ref 0.909
_refine_ls_hydrogen_treatment constr
_refine_ls_matrix_type full
_refine_ls_number_parameters 460
_refine_ls_number_reflns 6856
_refine_ls_number_restraints 0
_refine_ls_restrained_S_all 0.909
_refine_ls_R_factor_all 0.1254
_refine_ls_R_factor_gt 0.0826
_refine_ls_shift/su_max 0.015
_refine_ls_shift/su_mean 0.000
_refine_ls_structure_factor_coef Fsqd
_refine_ls_weighting_details 'w=1/[\s^2^(Fo^2^)+(0.1590P)^2^] where P=(Fo^2^+2Fc^2^)/3'
_refine_ls_weighting_scheme calc
_refine_ls_wR_factor_gt 0.2140
_refine_ls_wR_factor_ref 0.2413
_reflns_Friedel_coverage 0.000
_reflns_number_gt 3636
_reflns_number_total 6856
_reflns_threshold_expression 'I > 2\s(I)'
_cod_data_source_file c7ra06217f2.cif
_cod_data_source_block an65
_cod_database_code 7228681
_shelx_space_group_comment
;
The symmetry employed for this shelxl refinement is uniquely defined
by the following loop, which should always be used as a source of
symmetry information in preference to the above space-group names.
They are only intended as comments.
;
_shelxl_version_number 2013-4

loop_
_space_group_symop_operation_xyz
'x, y, z'
'-x+1/2, y+1/2, -z+1/2'
'-x, -y, -z'
'x-1/2, -y-1/2, z-1/2'

loop_
_atom_site_label
_atom_site_type_symbol
_atom_site_fract_x
_atom_site_fract_y
_atom_site_fract_z
_atom_site_U_iso_or_equiv
_atom_site_adp_type
_atom_site_occupancy
_atom_site_site_symmetry_order
_atom_site_calc_flag
_atom_site_refinement_flags_posn
_atom_site_refinement_flags_adp
O1A O 0.80060(14) 0.71328(13) 0.38919(17) 0.0654(6) Uani 1 1 d . .
O2A O 0.65072(16) 0.79283(12) 0.37530(19) 0.0728(7) Uani 1 1 d . .
N1 N 0.58372(14) 0.59911(13) 0.14970(15) 0.0405(5) Uani 1 1 d . .
N2 N 0.72956(16) 0.58364(14) 0.14811(17) 0.0495(6) Uani 1 1 d . .
N3 N 0.8153(2) 0.81308(18) 0.1684(2) 0.0793(9) Uani 1 1 d . .
N4 N 0.5853(2) 0.93864(17) 0.1253(3) 0.0863(11) Uani 1 1 d . .
C2 C 0.66033(18) 0.63697(16) 0.14662(18) 0.0403(6) Uani 1 1 d . .
C3 C 0.66603(19) 0.72824(17) 0.14457(19) 0.0436(7) Uani 1 1 d . .
C4 C 0.58624(19) 0.77433(16) 0.13718(19) 0.0448(7) Uani 1 1 d . .
C5 C 0.50732(19) 0.73379(17) 0.1362(2) 0.0469(7) Uani 1 1 d . .
H5 H 0.4543 0.7648 0.1301 0.056 Uiso 1 1 calc R U
C6 C 0.50903(17) 0.64464(16) 0.14447(17) 0.0381(6) Uani 1 1 d . .
C7 C 0.42847(18) 0.59531(15) 0.14515(18) 0.0377(6) Uani 1 1 d . .
C8 C 0.34519(19) 0.63352(17) 0.13514(19) 0.0450(7) Uani 1 1 d . .
H8 H 0.3400 0.6928 0.1313 0.054 Uiso 1 1 calc R U
C9 C 0.26942(19) 0.58485(17) 0.1308(2) 0.0464(7) Uani 1 1 d . .
H9 H 0.2139 0.6116 0.1244 0.056 Uiso 1 1 calc R U
C10 C 0.27570(17) 0.49688(17) 0.13587(18) 0.0415(6) Uani 1 1 d . .
C11 C 0.35994(18) 0.45730(15) 0.14685(19) 0.0414(6) Uani 1 1 d . .
C12 C 0.43491(18) 0.50571(15) 0.15167(18) 0.0400(6) Uani 1 1 d . .
H12 H 0.4908 0.4790 0.1594 0.048 Uiso 1 1 calc R U
C13 C 0.1144(2) 0.4796(3) 0.1026(4) 0.0916(14) Uani 1 1 d . .
H13A H 0.1133 0.5220 0.1463 0.137 Uiso 1 1 calc R U
H13B H 0.0703 0.4354 0.0992 0.137 Uiso 1 1 calc R U
H13C H 0.0986 0.5059 0.0437 0.137 Uiso 1 1 calc R U
C14 C 0.4394(3) 0.32761(19) 0.1480(3) 0.0819(12) Uani 1 1 d . .
H14A H 0.4491 0.3442 0.0937 0.123 Uiso 1 1 calc R U
H14B H 0.4308 0.2667 0.1479 0.123 Uiso 1 1 calc R U
H14C H 0.4923 0.3436 0.2006 0.123 Uiso 1 1 calc R U
C15 C 0.5870(2) 0.86646(18) 0.1314(2) 0.0585(8) Uani 1 1 d . .
C16 C 0.7487(2) 0.77415(18) 0.1567(2) 0.0555(8) Uani 1 1 d . .
C17 C 0.7923(2) 0.6035(2) 0.0998(3) 0.0657(9) Uani 1 1 d . .
H17A H 0.7733 0.6576 0.0681 0.079 Uiso 1 1 calc R U
H17B H 0.7848 0.5598 0.0540 0.079 Uiso 1 1 calc R U
C18 C 0.7233(2) 0.49188(18) 0.1692(2) 0.0543(8) Uani 1 1 d . .
H18A H 0.6963 0.4874 0.2155 0.065 Uiso 1 1 calc R U
H18B H 0.7855 0.4684 0.1947 0.065 Uiso 1 1 calc R U
C19 C 0.8919(3) 0.6094(3) 0.1582(3) 0.0933(13) Uani 1 1 d . .
H19A H 0.9009 0.6541 0.2024 0.140 Uiso 1 1 calc R U
H19B H 0.9272 0.6220 0.1210 0.140 Uiso 1 1 calc R U
H19C H 0.9123 0.5559 0.1891 0.140 Uiso 1 1 calc R U
C20 C 0.6673(3) 0.4392(2) 0.0888(2) 0.0672(9) Uani 1 1 d . .
H20A H 0.6052 0.4613 0.0637 0.101 Uiso 1 1 calc R U
H20B H 0.6659 0.3809 0.1076 0.101 Uiso 1 1 calc R U
H20C H 0.6947 0.4416 0.0433 0.101 Uiso 1 1 calc R U
O1 O 0.20445(13) 0.44346(13) 0.12992(16) 0.0604(6) Uani 1 1 d . .
O2 O 0.35947(14) 0.36938(11) 0.15083(17) 0.0614(6) Uani 1 1 d . .
N1A N 0.41620(15) 0.56936(13) 0.37299(15) 0.0419(5) Uani 1 1 d . .
N2A N 0.26846(17) 0.58838(15) 0.3665(2) 0.0582(7) Uani 1 1 d . .
N3A N 0.1793(2) 0.3586(2) 0.3479(3) 0.0981(12) Uani 1 1 d . .
N4A N 0.4049(2) 0.22929(17) 0.3799(2) 0.0793(9) Uani 1 1 d . .
C2A C 0.33669(19) 0.53288(17) 0.37013(19) 0.0441(6) Uani 1 1 d . .
C3A C 0.32854(19) 0.44229(17) 0.37063(19) 0.0444(7) Uani 1 1 d . .
C4A C 0.40724(19) 0.39452(16) 0.37762(18) 0.0432(7) Uani 1 1 d . .
C5A C 0.48808(19) 0.43300(16) 0.38252(19) 0.0440(7) Uani 1 1 d . .
H5A H 0.5403 0.4008 0.3883 0.053 Uiso 1 1 calc R U
C6A C 0.48955(17) 0.52209(15) 0.37855(17) 0.0376(6) Uani 1 1 d . .
C7A C 0.57262(17) 0.56994(15) 0.38093(17) 0.0376(6) Uani 1 1 d . .
C8A C 0.65279(18) 0.52870(16) 0.38502(19) 0.0423(6) Uani 1 1 d . .
H8A H 0.6548 0.4692 0.3856 0.051 Uiso 1 1 calc R U
C9A C 0.73019(19) 0.57461(17) 0.38823(19) 0.0448(7) Uani 1 1 d . .
H9A H 0.7838 0.5456 0.3920 0.054 Uiso 1 1 calc R U
C10A C 0.72873(18) 0.66259(17) 0.3859(2) 0.0447(7) Uani 1 1 d . .
C11A C 0.64655(19) 0.70569(16) 0.3795(2) 0.0465(7) Uani 1 1 d . .
C12A C 0.57110(19) 0.65967(16) 0.3777(2) 0.0443(7) Uani 1 1 d . .
H12A H 0.5175 0.6885 0.3743 0.053 Uiso 1 1 calc R U
C13A C 0.8861(2) 0.6726(2) 0.4035(3) 0.0790(11) Uani 1 1 d . .
H13D H 0.9057 0.6414 0.4599 0.118 Uiso 1 1 calc R U
H13E H 0.9318 0.7150 0.4062 0.118 Uiso 1 1 calc R U
H13F H 0.8788 0.6338 0.3541 0.118 Uiso 1 1 calc R U
C14A C 0.5726(3) 0.83901(19) 0.3744(3) 0.0773(11) Uani 1 1 d . .
H14D H 0.5191 0.8208 0.3234 0.116 Uiso 1 1 calc R U
H14E H 0.5827 0.8991 0.3689 0.116 Uiso 1 1 calc R U
H14F H 0.5627 0.8286 0.4301 0.116 Uiso 1 1 calc R U
C15A C 0.4037(2) 0.30202(18) 0.3783(2) 0.0559(8) Uani 1 1 d . .
C16A C 0.2449(2) 0.3976(2) 0.3585(3) 0.0620(9) Uani 1 1 d . .
C17A C 0.1934(4) 0.5679(3) 0.3974(5) 0.138(3) Uani 1 1 d . .
H17C H 0.2081 0.5114 0.4244 0.166 Uiso 1 1 calc R U
H17D H 0.2015 0.6068 0.4478 0.166 Uiso 1 1 calc R U
C18A C 0.2817(2) 0.6809(2) 0.3544(3) 0.0678(10) Uani 1 1 d . .
H18C H 0.3123 0.6875 0.3111 0.081 Uiso 1 1 calc R U
H18D H 0.2213 0.7080 0.3282 0.081 Uiso 1 1 calc R U
C19A C 0.1081(4) 0.5665(4) 0.3531(6) 0.179(4) Uani 1 1 d . .
H19D H 0.0916 0.6130 0.3102 0.268 Uiso 1 1 calc R U
H19E H 0.0757 0.5723 0.3941 0.268 Uiso 1 1 calc R U
H19F H 0.0915 0.5132 0.3208 0.268 Uiso 1 1 calc R U
C20A C 0.3361(3) 0.7254(2) 0.4388(3) 0.0814(11) Uani 1 1 d . .
H20D H 0.3080 0.7171 0.4832 0.122 Uiso 1 1 calc R U
H20E H 0.3380 0.7855 0.4267 0.122 Uiso 1 1 calc R U
H20F H 0.3980 0.7029 0.4621 0.122 Uiso 1 1 calc R U

loop_
_atom_site_aniso_label
_atom_site_aniso_U_11
_atom_site_aniso_U_22
_atom_site_aniso_U_33
_atom_site_aniso_U_23
_atom_site_aniso_U_13
_atom_site_aniso_U_12
O1A 0.0459(12) 0.0445(11) 0.1151(19) -0.0060(11) 0.0407(12) -0.0092(9)
O2A 0.0639(14) 0.0256(10) 0.144(2) -0.0027(11) 0.0558(14) -0.0047(9)
N1 0.0388(12) 0.0305(11) 0.0531(13) -0.0021(9) 0.0182(10) -0.0036(9)
N2 0.0454(13) 0.0395(13) 0.0703(16) -0.0007(11) 0.0293(12) 0.0004(10)
N3 0.0619(18) 0.0534(17) 0.128(3) -0.0038(17) 0.0421(18) -0.0157(15)
N4 0.075(2) 0.0352(15) 0.140(3) 0.0092(16) 0.030(2) -0.0068(14)
C2 0.0403(14) 0.0344(14) 0.0476(15) -0.0019(11) 0.0180(12) -0.0039(11)
C3 0.0434(15) 0.0342(14) 0.0535(16) 0.0008(12) 0.0182(12) -0.0065(12)
C4 0.0454(16) 0.0286(13) 0.0571(17) 0.0015(12) 0.0152(13) -0.0044(11)
C5 0.0403(15) 0.0335(14) 0.0656(18) 0.0017(12) 0.0182(13) -0.0004(11)
C6 0.0357(14) 0.0312(13) 0.0453(15) -0.0011(11) 0.0125(11) -0.0019(10)
C7 0.0387(14) 0.0265(12) 0.0470(15) -0.0008(11) 0.0149(11) -0.0027(10)
C8 0.0435(15) 0.0293(13) 0.0640(18) -0.0019(12) 0.0221(13) 0.0031(11)
C9 0.0388(14) 0.0385(15) 0.0642(18) -0.0046(13) 0.0216(13) 0.0040(12)
C10 0.0368(15) 0.0369(14) 0.0521(16) -0.0018(12) 0.0179(12) -0.0078(11)
C11 0.0398(14) 0.0258(13) 0.0576(17) 0.0000(11) 0.0170(12) -0.0021(10)
C12 0.0338(13) 0.0271(12) 0.0573(16) 0.0026(11) 0.0150(11) 0.0001(10)
C13 0.045(2) 0.070(2) 0.169(4) 0.001(3) 0.050(2) -0.0057(18)
C14 0.066(2) 0.0303(16) 0.160(4) 0.0028(19) 0.053(2) 0.0062(15)
C15 0.0501(18) 0.0326(16) 0.088(2) 0.0031(14) 0.0204(16) -0.0069(13)
C16 0.0504(18) 0.0386(16) 0.082(2) -0.0006(15) 0.0293(16) -0.0095(14)
C17 0.063(2) 0.062(2) 0.085(2) -0.0068(17) 0.0425(19) -0.0061(17)
C18 0.0541(17) 0.0448(16) 0.0654(19) 0.0038(14) 0.0238(15) 0.0108(14)
C19 0.058(2) 0.084(3) 0.150(4) 0.001(3) 0.052(3) -0.001(2)
C20 0.085(2) 0.0485(18) 0.071(2) -0.0101(16) 0.0319(19) 0.0011(17)
O1 0.0417(11) 0.0450(12) 0.0997(17) 0.0024(11) 0.0322(11) -0.0081(9)
O2 0.0489(12) 0.0250(10) 0.1113(18) 0.0037(10) 0.0309(11) -0.0032(8)
N1A 0.0397(12) 0.0301(11) 0.0590(14) -0.0016(10) 0.0221(10) -0.0009(9)
N2A 0.0454(14) 0.0417(14) 0.094(2) -0.0024(12) 0.0326(13) 0.0020(11)
N3A 0.065(2) 0.0539(18) 0.184(4) 0.008(2) 0.056(2) -0.0136(16)
N4A 0.077(2) 0.0350(15) 0.127(3) 0.0038(15) 0.0395(19) -0.0073(13)
C2A 0.0439(15) 0.0369(14) 0.0549(17) -0.0027(12) 0.0224(13) -0.0050(12)
C3A 0.0436(15) 0.0353(14) 0.0545(17) 0.0002(12) 0.0183(12) -0.0074(12)
C4A 0.0515(16) 0.0292(13) 0.0481(16) 0.0016(11) 0.0173(13) -0.0052(12)
C5A 0.0444(15) 0.0317(13) 0.0537(16) 0.0022(12) 0.0158(12) 0.0002(11)
C6A 0.0376(14) 0.0301(13) 0.0442(14) -0.0003(10) 0.0143(11) -0.0011(10)
C7A 0.0406(14) 0.0285(12) 0.0440(15) -0.0019(11) 0.0161(11) 0.0003(11)
C8A 0.0428(15) 0.0278(12) 0.0556(16) -0.0002(11) 0.0176(12) 0.0037(11)
C9A 0.0387(14) 0.0376(14) 0.0584(17) -0.0024(12) 0.0185(12) 0.0046(11)
C10A 0.0389(15) 0.0380(14) 0.0597(17) -0.0044(12) 0.0211(12) -0.0079(11)
C11A 0.0466(16) 0.0239(12) 0.0738(19) -0.0028(12) 0.0278(14) -0.0010(11)
C12A 0.0415(15) 0.0276(13) 0.0687(18) -0.0010(12) 0.0259(13) 0.0005(11)
C13A 0.0421(18) 0.070(2) 0.129(3) -0.010(2) 0.036(2) -0.0053(17)
C14A 0.080(2) 0.0272(15) 0.144(4) 0.0004(18) 0.065(2) 0.0062(15)
C15A 0.0553(19) 0.0336(16) 0.079(2) 0.0041(14) 0.0253(16) -0.0055(13)
C16A 0.0529(18) 0.0390(16) 0.099(3) 0.0071(16) 0.0334(17) -0.0062(14)
C17A 0.085(3) 0.065(3) 0.306(9) -0.021(4) 0.120(5) -0.007(2)
C18A 0.0560(19) 0.0499(18) 0.102(3) 0.0019(18) 0.0348(19) 0.0128(16)
C19A 0.096(4) 0.091(4) 0.379(12) 0.054(5) 0.123(6) 0.028(3)
C20A 0.098(3) 0.054(2) 0.098(3) -0.004(2) 0.042(2) 0.007(2)

loop_
_atom_type_symbol
_atom_type_description
_atom_type_scat_dispersion_real
_atom_type_scat_dispersion_imag
_atom_type_scat_source
C C 0.0181 0.0091 'International Tables Vol C Tables 4.2.6.8 and 6.1.1.4'
H H 0.0000 0.0000 'International Tables Vol C Tables 4.2.6.8 and 6.1.1.4'
N N 0.0311 0.0180 'International Tables Vol C Tables 4.2.6.8 and 6.1.1.4'
O O 0.0492 0.0322 'International Tables Vol C Tables 4.2.6.8 and 6.1.1.4'

loop_
_geom_angle_atom_site_label_1
_geom_angle_atom_site_label_2
_geom_angle_atom_site_label_3
_geom_angle
C10A O1A C13A 117.1(2)
C11A O2A C14A 117.1(2)
C6 N1 C2 121.5(2)
C2 N2 C17 122.3(2)
C2 N2 C18 118.8(2)
C17 N2 C18 115.5(2)
N1 C2 N2 115.9(2)
N1 C2 C3 120.1(2)
N2 C2 C3 124.0(2)
C4 C3 C16 118.7(2)
C4 C3 C2 117.0(2)
C16 C3 C2 124.1(3)
C5 C4 C3 121.5(2)
C5 C4 C15 119.2(3)
C3 C4 C15 119.4(2)
C4 C5 C6 118.2(3)
C4 C5 H5 120.9
C6 C5 H5 120.9
N1 C6 C5 121.4(2)
N1 C6 C7 116.2(2)
C5 C6 C7 122.3(2)
C8 C7 C12 118.6(2)
C8 C7 C6 122.4(2)
C12 C7 C6 119.0(2)
C7 C8 C9 120.9(2)
C7 C8 H8 119.6
C9 C8 H8 119.6
C10 C9 C8 120.4(2)
C10 C9 H9 119.8
C8 C9 H9 119.8
O1 C10 C9 124.7(2)
O1 C10 C11 115.9(2)
C9 C10 C11 119.4(2)
C12 C11 O2 124.7(2)
C12 C11 C10 120.1(2)
O2 C11 C10 115.2(2)
C11 C12 C7 120.7(2)
C11 C12 H12 119.6
C7 C12 H12 119.6
O1 C13 H13A 109.5
O1 C13 H13B 109.5
H13A C13 H13B 109.5
O1 C13 H13C 109.5
H13A C13 H13C 109.5
H13B C13 H13C 109.5
O2 C14 H14A 109.5
O2 C14 H14B 109.5
H14A C14 H14B 109.5
O2 C14 H14C 109.5
H14A C14 H14C 109.5
H14B C14 H14C 109.5
N4 C15 C4 178.2(4)
N3 C16 C3 177.9(4)
N2 C17 C19 115.4(3)
N2 C17 H17A 108.4
C19 C17 H17A 108.4
N2 C17 H17B 108.4
C19 C17 H17B 108.4
H17A C17 H17B 107.5
N2 C18 C20 114.1(3)
N2 C18 H18A 108.7
C20 C18 H18A 108.7
N2 C18 H18B 108.7
C20 C18 H18B 108.7
H18A C18 H18B 107.6
C17 C19 H19A 109.5
C17 C19 H19B 109.5
H19A C19 H19B 109.5
C17 C19 H19C 109.5
H19A C19 H19C 109.5
H19B C19 H19C 109.5
C18 C20 H20A 109.5
C18 C20 H20B 109.5
H20A C20 H20B 109.5
C18 C20 H20C 109.5
H20A C20 H20C 109.5
H20B C20 H20C 109.5
C10 O1 C13 117.5(2)
C11 O2 C14 116.0(2)
C6A N1A C2A 121.3(2)
C2A N2A C17A 123.8(3)
C2A N2A C18A 119.1(2)
C17A N2A C18A 115.1(3)
N1A C2A N2A 115.1(2)
N1A C2A C3A 120.3(2)
N2A C2A C3A 124.6(3)
C4A C3A C2A 117.0(2)
C4A C3A C16A 118.4(2)
C2A C3A C16A 124.5(3)
C5A C4A C3A 121.7(2)
C5A C4A C15A 118.4(3)
C3A C4A C15A 119.9(3)
C4A C5A C6A 117.8(3)
C4A C5A H5A 121.1
C6A C5A H5A 121.1
N1A C6A C5A 121.9(2)
N1A C6A C7A 116.0(2)
C5A C6A C7A 122.1(2)
C8A C7A C12A 118.1(2)
C8A C7A C6A 121.9(2)
C12A C7A C6A 120.1(2)
C7A C8A C9A 121.0(2)
C7A C8A H8A 119.5
C9A C8A H8A 119.5
C10A C9A C8A 120.7(2)
C10A C9A H9A 119.6
C8A C9A H9A 119.6
O1A C10A C9A 125.3(2)
O1A C10A C11A 115.8(2)
C9A C10A C11A 118.9(2)
O2A C11A C12A 125.4(2)
O2A C11A C10A 114.8(2)
C12A C11A C10A 119.7(2)
C11A C12A C7A 121.5(2)
C11A C12A H12A 119.3
C7A C12A H12A 119.3
O1A C13A H13D 109.5
O1A C13A H13E 109.5
H13D C13A H13E 109.5
O1A C13A H13F 109.5
H13D C13A H13F 109.5
H13E C13A H13F 109.5
O2A C14A H14D 109.5
O2A C14A H14E 109.5
H14D C14A H14E 109.5
O2A C14A H14F 109.5
H14D C14A H14F 109.5
H14E C14A H14F 109.5
N4A C15A C4A 177.0(3)
N3A C16A C3A 177.1(4)
C19A C17A N2A 129.1(7)
C19A C17A H17C 105.0
N2A C17A H17C 105.0
C19A C17A H17D 105.0
N2A C17A H17D 105.0
H17C C17A H17D 105.9
C20A C18A N2A 114.0(3)
C20A C18A H18C 108.7
N2A C18A H18C 108.7
C20A C18A H18D 108.7
N2A C18A H18D 108.7
H18C C18A H18D 107.6
C17A C19A H19D 109.5
C17A C19A H19E 109.5
H19D C19A H19E 109.5
C17A C19A H19F 109.5
H19D C19A H19F 109.5
H19E C19A H19F 109.5
C18A C20A H20D 109.5
C18A C20A H20E 109.5
H20D C20A H20E 109.5
C18A C20A H20F 109.5
H20D C20A H20F 109.5
H20E C20A H20F 109.5

loop_
_geom_bond_atom_site_label_1
_geom_bond_atom_site_label_2
_geom_bond_distance
O1A C10A 1.354(3)
O1A C13A 1.413(4)
O2A C11A 1.365(3)
O2A C14A 1.407(4)
N1 C6 1.337(3)
N1 C2 1.346(3)
N2 C2 1.353(3)
N2 C17 1.475(4)
N2 C18 1.483(4)
N3 C16 1.154(4)
N4 C15 1.131(4)
C2 C3 1.429(3)
C3 C4 1.400(4)
C3 C16 1.421(4)
C4 C5 1.374(4)
C4 C15 1.442(4)
C5 C6 1.398(3)
C5 H5 0.9300
C6 C7 1.473(3)
C7 C8 1.379(4)
C7 C12 1.404(3)
C8 C9 1.381(4)
C8 H8 0.9300
C9 C10 1.378(4)
C9 H9 0.9300
C10 O1 1.361(3)
C10 C11 1.399(4)
C11 C12 1.367(4)
C11 O2 1.375(3)
C12 H12 0.9300
C13 O1 1.420(4)
C13 H13A 0.9600
C13 H13B 0.9600
C13 H13C 0.9600
C14 O2 1.417(4)
C14 H14A 0.9600
C14 H14B 0.9600
C14 H14C 0.9600
C17 C19 1.482(5)
C17 H17A 0.9700
C17 H17B 0.9700
C18 C20 1.492(4)
C18 H18A 0.9700
C18 H18B 0.9700
C19 H19A 0.9600
C19 H19B 0.9600
C19 H19C 0.9600
C20 H20A 0.9600
C20 H20B 0.9600
C20 H20C 0.9600
N1A C6A 1.333(3)
N1A C2A 1.346(3)
N2A C2A 1.354(4)
N2A C17A 1.457(5)
N2A C18A 1.482(4)
N3A C16A 1.144(4)
N4A C15A 1.136(4)
C2A C3A 1.421(4)
C3A C4A 1.401(4)
C3A C16A 1.425(4)
C4A C5A 1.368(4)
C4A C15A 1.446(4)
C5A C6A 1.393(3)
C5A H5A 0.9300
C6A C7A 1.480(4)
C7A C8A 1.382(4)
C7A C12A 1.402(3)
C8A C9A 1.385(4)
C8A H8A 0.9300
C9A C10A 1.375(4)
C9A H9A 0.9300
C10A C11A 1.413(4)
C11A C12A 1.366(4)
C12A H12A 0.9300
C13A H13D 0.9600
C13A H13E 0.9600
C13A H13F 0.9600
C14A H14D 0.9600
C14A H14E 0.9600
C14A H14F 0.9600
C17A C19A 1.248(7)
C17A H17C 0.9700
C17A H17D 0.9700
C18A C20A 1.462(5)
C18A H18C 0.9700
C18A H18D 0.9700
C19A H19D 0.9600
C19A H19E 0.9600
C19A H19F 0.9600
C20A H20D 0.9600
C20A H20E 0.9600
C20A H20F 0.9600
